data_7110797
loop_
_publ_author_name
'Reynolds, Michael A.'
'Angelici, Robert J.'
'Guzei, Ilia A.'

_publ_section_title
;
 Organometallic models of catalytic hydrodesulfurization:
 Re2(CO)10-promoted cleavage of C--S bonds in benzothiophene
;
_journal_issue 6
_journal_name_full 'Chemical Communications'
_journal_page_first 513
_journal_paper_doi 10.1039/a909161k
_journal_year 2000
_chemical_formula_sum 'C24 H33 O7 P3 Re2 S'
_chemical_formula_weight 930.87
_chemical_name_systematic
; 
 ? 
;
_space_group_IT_number 61
_symmetry_cell_setting orthorhombic
_symmetry_space_group_name_Hall '-P 2ac 2ab'
_symmetry_space_group_name_H-M 'P b c a'
_atom_sites_solution_hydrogens geom
_atom_sites_solution_primary direct
_atom_sites_solution_secondary difmap
_audit_creation_method SHELXL-97
_cell_angle_alpha 90.00
_cell_angle_beta 90.00
_cell_angle_gamma 90.00
_cell_formula_units_Z 8
_cell_length_a 9.6900(4)
_cell_length_b 25.4267(12)
_cell_length_c 25.8065(13)
_cell_measurement_temperature 173(2)
_cell_volume 6358.3(5)
_computing_cell_refinement 'Bruker SMART'
_computing_data_collection 'Bruker SMART'
_computing_data_reduction 'Bruker SHELXTL'
_computing_molecular_graphics 'Bruker SHELXTL'
_computing_publication_material 'Bruker SHELXTL'
_computing_structure_refinement 'SHELXL-97 (Sheldrick, 1997)'
_computing_structure_solution 'SHELXS-97 (Sheldrick, 1990)'
_diffrn_ambient_temperature 173(2)
_diffrn_measured_fraction_theta_full 0.978
_diffrn_measured_fraction_theta_max 0.978
_diffrn_measurement_device_type 'CCD area detector'
_diffrn_measurement_method 'phi and omega scans'
_diffrn_radiation_monochromator graphite
_diffrn_radiation_source 'fine-focus sealed tube'
_diffrn_radiation_type MoK\a
_diffrn_radiation_wavelength 0.71073
_diffrn_reflns_av_R_equivalents 0.0000
_diffrn_reflns_av_sigmaI/netI 0.0469
_diffrn_reflns_limit_h_max 12
_diffrn_reflns_limit_h_min 0
_diffrn_reflns_limit_k_max 33
_diffrn_reflns_limit_k_min 0
_diffrn_reflns_limit_l_max 34
_diffrn_reflns_limit_l_min 0
_diffrn_reflns_number 7716
_diffrn_reflns_theta_full 28.29
_diffrn_reflns_theta_max 28.29
_diffrn_reflns_theta_min 1.58
_exptl_absorpt_coefficient_mu 7.862
_exptl_absorpt_correction_T_max 0.6946
_exptl_absorpt_correction_T_min 0.1409
_exptl_absorpt_correction_type empirical
_exptl_crystal_density_diffrn 1.945
_exptl_crystal_density_method 'not measured'
_exptl_crystal_F_000 3552
_exptl_crystal_size_max 0.41
_exptl_crystal_size_mid 0.35
_exptl_crystal_size_min 0.05
_refine_diff_density_max 1.886
_refine_diff_density_min -0.672
_refine_diff_density_rms 0.129
_refine_ls_extinction_method none
_refine_ls_goodness_of_fit_ref 1.007
_refine_ls_hydrogen_treatment mixed
_refine_ls_matrix_type full
_refine_ls_number_parameters 343
_refine_ls_number_reflns 7716
_refine_ls_number_restraints 0
_refine_ls_restrained_S_all 1.007
_refine_ls_R_factor_all 0.0467
_refine_ls_R_factor_gt 0.0242
_refine_ls_shift/su_max 0.002
_refine_ls_shift/su_mean 0.000
_refine_ls_structure_factor_coef Fsqd
_refine_ls_weighting_details 'calc w=1/[\s^2^(Fo^2^)+(0.0030P)^2^+0.0000P] where P=(Fo^2^+2Fc^2^)/3'
_refine_ls_weighting_scheme calc
_refine_ls_wR_factor_gt 0.0327
_refine_ls_wR_factor_ref 0.0349
_reflns_number_gt 5755
_reflns_number_total 7716
_reflns_threshold_expression >2sigma(I)
_cod_data_source_file a909161ksup1.cif
_cod_data_source_block ang17tm
_cod_depositor_comments
;
The following automatic conversions were performed:

'_symmetry_cell_setting' value 'Orthorhombic' changed to
'orthorhombic' according to
/home/saulius/struct/CIF-dictionaries/cif_core.dic dictionary named
'cif_core.dic' version 2.4.2 from 2011-04-26.

Automatic conversion script
Id: cif_fix_values 1891 2012-01-12 08:04:46Z andrius 
;
_cod_original_sg_symbol_H-M Pbca
_cod_database_code 7110797

loop_
_symmetry_equiv_pos_as_xyz
'x, y, z'
'-x+1/2, -y, z+1/2'
'-x, y+1/2, -z+1/2'
'x+1/2, -y+1/2, -z'
'-x, -y, -z'
'x-1/2, y, -z-1/2'
'x, -y-1/2, z-1/2'
'-x-1/2, y-1/2, z'

loop_
_atom_site_label
_atom_site_type_symbol
_atom_site_fract_x
_atom_site_fract_y
_atom_site_fract_z
_atom_site_U_iso_or_equiv
_atom_site_adp_type
_atom_site_occupancy
_atom_site_symmetry_multiplicity
_atom_site_calc_flag
_atom_site_refinement_flags
Re1 Re 0.264353(13) 0.432837(6) 0.148372(5) 0.02310(4) Uani 1 1 d .
Re2 Re 0.469778(13) 0.127282(5) 0.115865(5) 0.02065(4) Uani 1 1 d .
S S 0.43661(9) 0.22343(4) 0.13375(3) 0.0274(2) Uani 1 1 d .
P1 P 0.51668(9) 0.43011(4) 0.14115(4) 0.0334(2) Uani 1 1 d .
P2 P 0.71747(9) 0.14964(4) 0.11343(4) 0.0274(2) Uani 1 1 d .
P3 P 0.42309(9) 0.15472(4) 0.02617(3) 0.0253(2) Uani 1 1 d .
O9 O 0.3016(3) 0.35856(11) 0.24400(10) 0.0482(8) Uani 1 1 d .
O10 O -0.0538(2) 0.42886(10) 0.16004(10) 0.0444(7) Uani 1 1 d .
O11 O 0.2784(3) 0.53055(11) 0.22076(9) 0.0425(7) Uani 1 1 d .
O12 O 0.2554(3) 0.49813(11) 0.04598(9) 0.0469(7) Uani 1 1 d .
O16 O 0.1599(2) 0.09869(10) 0.12189(10) 0.0414(7) Uani 1 1 d .
O17 O 0.4991(3) 0.09543(11) 0.23121(9) 0.0437(7) Uani 1 1 d .
O18 O 0.5581(3) 0.01742(10) 0.07933(10) 0.0452(7) Uani 1 1 d .
C1 C 0.2784(3) 0.36596(14) 0.09426(12) 0.0258(8) Uani 1 1 d .
H1 H 0.3046 0.3764 0.0603 0.031 Uiso 1 1 calc R
C2 C 0.2587(3) 0.31446(14) 0.09814(12) 0.0268(8) Uani 1 1 d .
H2 H 0.2840 0.2947 0.0684 0.032 Uiso 1 1 calc R
C3 C 0.2033(3) 0.28317(14) 0.14175(13) 0.0251(8) Uani 1 1 d .
C4 C 0.0778(4) 0.29649(15) 0.16538(15) 0.0382(10) Uani 1 1 d .
H4 H 0.0279 0.3260 0.1528 0.046 Uiso 1 1 calc R
C5 C 0.0247(4) 0.26822(16) 0.20613(16) 0.0449(11) Uani 1 1 d .
H5 H -0.0601 0.2784 0.2216 0.054 Uiso 1 1 calc R
C6 C 0.0948(4) 0.22518(16) 0.22428(15) 0.0437(11) Uani 1 1 d .
H6 H 0.0596 0.2059 0.2529 0.052 Uiso 1 1 calc R
C7 C 0.2161(4) 0.20993(15) 0.20111(13) 0.0347(9) Uani 1 1 d .
H7 H 0.2623 0.1794 0.2133 0.042 Uiso 1 1 calc R
C8 C 0.2728(3) 0.23826(14) 0.16020(12) 0.0239(8) Uani 1 1 d .
C9 C 0.2858(3) 0.38481(15) 0.20843(14) 0.0307(9) Uani 1 1 d .
C10 C 0.0638(4) 0.43017(14) 0.15440(13) 0.0293(8) Uani 1 1 d .
C11 C 0.2728(3) 0.49474(15) 0.19367(13) 0.0280(9) Uani 1 1 d .
C12 C 0.2565(4) 0.47577(14) 0.08442(14) 0.0308(9) Uani 1 1 d .
C13 C 0.6059(4) 0.46905(17) 0.18938(16) 0.0604(14) Uani 1 1 d .
H13A H 0.7058 0.4656 0.1844 0.091 Uiso 1 1 calc R
H13B H 0.5811 0.4565 0.2241 0.091 Uiso 1 1 calc R
H13C H 0.5792 0.5060 0.1858 0.091 Uiso 1 1 calc R
C14 C 0.5864(4) 0.4544(2) 0.08044(17) 0.0796(17) Uani 1 1 d .
H14A H 0.5557 0.4907 0.0749 0.119 Uiso 1 1 calc R
H14B H 0.5537 0.4322 0.0519 0.119 Uiso 1 1 calc R
H14C H 0.6874 0.4533 0.0817 0.119 Uiso 1 1 calc R
C15 C 0.5948(4) 0.36565(16) 0.14804(18) 0.0613(13) Uani 1 1 d .
H15A H 0.5583 0.3420 0.1214 0.092 Uiso 1 1 calc R
H15B H 0.5734 0.3514 0.1824 0.092 Uiso 1 1 calc R
H15C H 0.6951 0.3687 0.1441 0.092 Uiso 1 1 calc R
C16 C 0.2752(4) 0.11004(14) 0.12007(13) 0.0268(8) Uani 1 1 d .
C17 C 0.4908(3) 0.10803(14) 0.18871(14) 0.0290(9) Uani 1 1 d .
C18 C 0.5215(3) 0.05842(15) 0.09369(13) 0.0284(9) Uani 1 1 d .
C19 C 0.8117(4) 0.12572(18) 0.16888(13) 0.0501(12) Uani 1 1 d .
H19A H 0.9085 0.1365 0.1662 0.075 Uiso 1 1 calc R
H19B H 0.8063 0.0873 0.1700 0.075 Uiso 1 1 calc R
H19C H 0.7715 0.1404 0.2006 0.075 Uiso 1 1 calc R
C20 C 0.7696(4) 0.21771(16) 0.11266(16) 0.0574(13) Uani 1 1 d .
H20A H 0.8704 0.2199 0.1154 0.086 Uiso 1 1 calc R
H20B H 0.7274 0.2361 0.1420 0.086 Uiso 1 1 calc R
H20C H 0.7396 0.2341 0.0802 0.086 Uiso 1 1 calc R
C21 C 0.8144(4) 0.12230(18) 0.05998(14) 0.0567(14) Uani 1 1 d .
H21A H 0.7791 0.1365 0.0273 0.085 Uiso 1 1 calc R
H21B H 0.8047 0.0839 0.0599 0.085 Uiso 1 1 calc R
H21C H 0.9120 0.1316 0.0637 0.085 Uiso 1 1 calc R
C22 C 0.4532(4) 0.10548(15) -0.02347(13) 0.0382(10) Uani 1 1 d .
H22A H 0.4009 0.0736 -0.0152 0.057 Uiso 1 1 calc R
H22B H 0.5518 0.0971 -0.0249 0.057 Uiso 1 1 calc R
H22C H 0.4231 0.1191 -0.0571 0.057 Uiso 1 1 calc R
C23 C 0.5099(4) 0.21247(14) 0.00104(12) 0.0348(9) Uani 1 1 d .
H23A H 0.6095 0.2060 -0.0002 0.052 Uiso 1 1 calc R
H23B H 0.4911 0.2426 0.0237 0.052 Uiso 1 1 calc R
H23C H 0.4760 0.2200 -0.0340 0.052 Uiso 1 1 calc R
C24 C 0.2434(3) 0.17138(15) 0.01573(13) 0.0385(10) Uani 1 1 d .
H24A H 0.2314 0.1846 -0.0196 0.058 Uiso 1 1 calc R
H24B H 0.2154 0.1985 0.0405 0.058 Uiso 1 1 calc R
H24C H 0.1863 0.1400 0.0206 0.058 Uiso 1 1 calc R

loop_
_atom_site_aniso_label
_atom_site_aniso_U_11
_atom_site_aniso_U_22
_atom_site_aniso_U_33
_atom_site_aniso_U_23
_atom_site_aniso_U_13
_atom_site_aniso_U_12
Re1 0.02256(7) 0.02094(8) 0.02580(7) 0.00104(7) -0.00170(6) 0.00112(6)
Re2 0.01983(7) 0.01852(7) 0.02360(7) 0.00253(7) 0.00147(6) 0.00186(6)
S 0.0279(5) 0.0209(5) 0.0334(5) -0.0005(4) 0.0036(4) 0.0020(4)
P1 0.0233(5) 0.0333(6) 0.0437(6) -0.0057(5) -0.0006(5) 0.0001(5)
P2 0.0212(5) 0.0345(6) 0.0265(5) 0.0033(5) -0.0006(4) 0.0006(4)
P3 0.0262(5) 0.0257(6) 0.0238(5) 0.0005(4) 0.0000(4) -0.0003(4)
O9 0.0608(19) 0.046(2) 0.0383(17) 0.0100(14) -0.0093(14) 0.0066(15)
O10 0.0241(14) 0.0474(19) 0.0618(19) 0.0078(15) 0.0057(13) 0.0038(14)
O11 0.0504(18) 0.0344(18) 0.0426(17) -0.0098(14) 0.0053(14) -0.0028(14)
O12 0.0599(18) 0.0430(19) 0.0377(16) 0.0136(14) 0.0017(15) 0.0068(16)
O16 0.0260(14) 0.0452(19) 0.0529(18) 0.0050(15) 0.0016(14) -0.0041(13)
O17 0.0479(18) 0.055(2) 0.0278(14) 0.0145(14) 0.0008(13) 0.0044(14)
O18 0.0489(18) 0.0236(17) 0.0633(19) -0.0047(14) 0.0103(14) 0.0075(14)
C1 0.0270(19) 0.028(2) 0.0229(18) 0.0026(16) -0.0070(15) 0.0051(18)
C2 0.0271(19) 0.026(2) 0.0279(19) -0.0053(17) -0.0059(16) 0.0042(17)
C3 0.0239(19) 0.020(2) 0.032(2) -0.0078(17) -0.0017(16) -0.0013(15)
C4 0.027(2) 0.021(2) 0.067(3) -0.006(2) -0.002(2) 0.0002(17)
C5 0.032(2) 0.029(3) 0.074(3) -0.016(2) 0.021(2) -0.001(2)
C6 0.053(3) 0.033(3) 0.046(3) -0.006(2) 0.024(2) -0.008(2)
C7 0.045(2) 0.027(2) 0.033(2) -0.0009(18) 0.0077(19) 0.0036(19)
C8 0.0242(19) 0.022(2) 0.026(2) -0.0055(16) 0.0006(15) 0.0006(16)
C9 0.030(2) 0.030(3) 0.032(2) -0.0051(18) -0.0038(17) 0.0025(18)
C10 0.035(2) 0.025(2) 0.028(2) 0.0021(18) -0.0029(17) 0.0013(18)
C11 0.027(2) 0.028(2) 0.029(2) 0.0030(18) 0.0016(17) 0.0030(18)
C12 0.032(2) 0.026(2) 0.034(2) -0.0037(18) 0.0016(18) 0.0005(18)
C13 0.031(2) 0.058(3) 0.092(4) -0.033(3) -0.009(2) -0.003(2)
C14 0.041(3) 0.128(5) 0.070(4) 0.018(3) 0.020(2) 0.002(3)
C15 0.031(2) 0.044(3) 0.109(4) -0.018(3) -0.015(3) 0.010(2)
C16 0.033(2) 0.023(2) 0.0241(19) 0.0018(16) 0.0026(17) 0.0023(17)
C17 0.024(2) 0.027(2) 0.036(2) -0.0009(18) 0.0060(17) 0.0019(17)
C18 0.0229(19) 0.028(2) 0.034(2) 0.0067(18) 0.0050(16) 0.0015(18)
C19 0.030(2) 0.082(4) 0.038(2) 0.014(2) -0.0026(19) 0.005(2)
C20 0.031(2) 0.048(3) 0.093(4) 0.012(3) -0.004(2) -0.009(2)
C21 0.027(2) 0.102(4) 0.041(3) -0.015(3) 0.0073(19) -0.003(2)
C22 0.045(2) 0.042(3) 0.027(2) -0.0063(19) 0.0027(19) -0.003(2)
C23 0.044(2) 0.034(2) 0.027(2) 0.0058(17) 0.0017(17) -0.0054(19)
C24 0.034(2) 0.048(3) 0.033(2) 0.0054(19) -0.0075(18) 0.003(2)

loop_
_atom_type_symbol
_atom_type_description
_atom_type_scat_dispersion_real
_atom_type_scat_dispersion_imag
_atom_type_scat_source
C C 0.0033 0.0016 'International Tables Vol C Tables 4.2.6.8 and 6.1.1.4'
H H 0.0000 0.0000 'International Tables Vol C Tables 4.2.6.8 and 6.1.1.4'
O O 0.0106 0.0060 'International Tables Vol C Tables 4.2.6.8 and 6.1.1.4'
P P 0.1023 0.0942 'International Tables Vol C Tables 4.2.6.8 and 6.1.1.4'
Re Re -1.0185 7.2310 'International Tables Vol C Tables 4.2.6.8 and 6.1.1.4'
S S 0.1246 0.1234 'International Tables Vol C Tables 4.2.6.8 and 6.1.1.4'

loop_
_geom_angle_atom_site_label_1
_geom_angle_atom_site_label_2
_geom_angle_atom_site_label_3
_geom_angle
C10 Re1 C11 91.26(14)
C10 Re1 C12 92.71(14)
C11 Re1 C12 93.21(15)
C10 Re1 C9 91.17(14)
C11 Re1 C9 91.37(14)
C12 Re1 C9 173.93(14)
C10 Re1 C1 94.89(13)
C11 Re1 C1 173.44(13)
C12 Re1 C1 84.24(14)
C9 Re1 C1 90.79(14)
C10 Re1 P1 176.38(11)
C11 Re1 P1 91.51(10)
C12 Re1 P1 89.46(10)
C9 Re1 P1 86.43(10)
C1 Re1 P1 82.44(8)
C18 Re2 C16 93.70(14)
C18 Re2 C17 91.79(14)
C16 Re2 C17 89.48(13)
C18 Re2 P3 91.51(10)
C16 Re2 P3 86.44(10)
C17 Re2 P3 174.91(10)
C18 Re2 P2 87.04(10)
C16 Re2 P2 178.23(10)
C17 Re2 P2 88.89(10)
P3 Re2 P2 95.14(3)
C18 Re2 S 169.30(10)
C16 Re2 S 94.91(10)
C17 Re2 S 94.62(11)
P3 Re2 S 82.71(3)
P2 Re2 S 84.54(3)
C8 S Re2 113.18(12)
C13 P1 C14 103.3(2)
C13 P1 C15 103.13(19)
C14 P1 C15 103.7(2)
C13 P1 Re1 114.10(13)
C14 P1 Re1 115.28(14)
C15 P1 Re1 115.74(13)
C19 P2 C21 102.29(18)
C19 P2 C20 100.99(19)
C21 P2 C20 102.4(2)
C19 P2 Re2 113.24(13)
C21 P2 Re2 115.87(13)
C20 P2 Re2 119.61(13)
C24 P3 C23 101.73(17)
C24 P3 C22 102.16(17)
C23 P3 C22 103.41(17)
C24 P3 Re2 112.52(11)
C23 P3 Re2 118.77(11)
C22 P3 Re2 116.04(13)
C2 C1 Re1 134.8(3)
C1 C2 C3 129.8(3)
C4 C3 C8 117.6(3)
C4 C3 C2 121.1(3)
C8 C3 C2 121.3(3)
C5 C4 C3 122.1(4)
C6 C5 C4 119.6(4)
C5 C6 C7 120.0(4)
C6 C7 C8 121.4(4)
C7 C8 C3 119.2(3)
C7 C8 S 122.5(3)
C3 C8 S 118.1(3)
O9 C9 Re1 177.2(3)
O10 C10 Re1 177.3(3)
O11 C11 Re1 179.0(3)
O12 C12 Re1 176.0(3)
O16 C16 Re2 178.4(3)
O17 C17 Re2 177.4(3)
O18 C18 Re2 177.1(3)

loop_
_geom_bond_atom_site_label_1
_geom_bond_atom_site_label_2
_geom_bond_distance
Re1 C10 1.951(4)
Re1 C11 1.962(4)
Re1 C12 1.980(4)
Re1 C9 1.984(4)
Re1 C1 2.205(3)
Re1 P1 2.4531(9)
Re2 C18 1.909(4)
Re2 C16 1.939(4)
Re2 C17 1.953(4)
Re2 P3 2.4596(9)
Re2 P2 2.4674(9)
Re2 S 2.5086(9)
S C8 1.769(3)
P1 C13 1.810(4)
P1 C14 1.814(4)
P1 C15 1.814(4)
P2 C19 1.803(3)
P2 C21 1.808(4)
P2 C20 1.803(4)
P3 C24 1.812(3)
P3 C23 1.812(3)
P3 C22 1.815(3)
O9 C9 1.145(4)
O10 C10 1.149(4)
O11 C11 1.149(4)
O12 C12 1.144(4)
O16 C16 1.154(4)
O17 C17 1.145(4)
O18 C18 1.162(4)
C1 C2 1.327(4)
C2 C3 1.479(4)
C3 C4 1.402(4)
C3 C8 1.409(4)
C4 C5 1.374(5)
C5 C6 1.371(5)
C6 C7 1.375(4)
C7 C8 1.391(4)

loop_
_geom_torsion_atom_site_label_1
_geom_torsion_atom_site_label_2
_geom_torsion_atom_site_label_3
_geom_torsion_atom_site_label_4
_geom_torsion
C18 Re2 S C8 159.6(6)
C16 Re2 S C8 16.10(15)
C17 Re2 S C8 -73.77(15)
P3 Re2 S C8 101.87(12)
P2 Re2 S C8 -162.22(12)
C10 Re1 P1 C13 -124.3(16)
C11 Re1 P1 C13 15.6(2)
C12 Re1 P1 C13 108.8(2)
C9 Re1 P1 C13 -75.7(2)
C1 Re1 P1 C13 -166.97(19)
C10 Re1 P1 C14 116.4(16)
C11 Re1 P1 C14 -103.7(2)
C12 Re1 P1 C14 -10.5(2)
C9 Re1 P1 C14 165.0(2)
C1 Re1 P1 C14 73.7(2)
C10 Re1 P1 C15 -4.8(16)
C11 Re1 P1 C15 135.05(19)
C12 Re1 P1 C15 -131.76(19)
C9 Re1 P1 C15 43.8(2)
C1 Re1 P1 C15 -47.50(19)
C18 Re2 P2 C19 -78.44(19)
C16 Re2 P2 C19 37(3)
C17 Re2 P2 C19 13.42(19)
P3 Re2 P2 C19 -169.69(16)
S Re2 P2 C19 108.17(16)
C18 Re2 P2 C21 39.31(19)
C16 Re2 P2 C21 154(3)
C17 Re2 P2 C21 131.17(19)
P3 Re2 P2 C21 -51.94(17)
S Re2 P2 C21 -134.08(17)
C18 Re2 P2 C20 162.71(19)
C16 Re2 P2 C20 -82(3)
C17 Re2 P2 C20 -105.44(19)
P3 Re2 P2 C20 71.45(16)
S Re2 P2 C20 -10.69(16)
C18 Re2 P3 C24 116.49(17)
C16 Re2 P3 C24 22.87(17)
C17 Re2 P3 C24 -14.0(12)
P2 Re2 P3 C24 -156.35(14)
S Re2 P3 C24 -72.55(14)
C18 Re2 P3 C23 -124.90(17)
C16 Re2 P3 C23 141.48(17)
C17 Re2 P3 C23 104.6(12)
P2 Re2 P3 C23 -37.74(14)
S Re2 P3 C23 46.07(14)
C18 Re2 P3 C22 -0.66(17)
C16 Re2 P3 C22 -94.28(17)
C17 Re2 P3 C22 -131.1(12)
P2 Re2 P3 C22 86.50(14)
S Re2 P3 C22 170.31(14)
C10 Re1 C1 C2 -69.9(3)
C11 Re1 C1 C2 130.6(11)
C12 Re1 C1 C2 -162.1(4)
C9 Re1 C1 C2 21.4(4)
P1 Re1 C1 C2 107.7(3)
Re1 C1 C2 C3 7.5(6)
C1 C2 C3 C4 51.3(5)
C1 C2 C3 C8 -130.2(4)
C8 C3 C4 C5 1.9(5)
C2 C3 C4 C5 -179.6(3)
C3 C4 C5 C6 -0.7(6)
C4 C5 C6 C7 -1.3(6)
C5 C6 C7 C8 2.0(6)
C6 C7 C8 C3 -0.8(5)
C6 C7 C8 S 173.7(3)
C4 C3 C8 C7 -1.1(5)
C2 C3 C8 C7 -179.6(3)
C4 C3 C8 S -175.9(2)
C2 C3 C8 S 5.6(4)
Re2 S C8 C7 47.3(3)
Re2 S C8 C3 -138.1(2)
C10 Re1 C9 O9 -127(7)
C11 Re1 C9 O9 -35(7)
C12 Re1 C9 O9 104(7)
C1 Re1 C9 O9 138(7)
P1 Re1 C9 O9 56(7)
C11 Re1 C10 O10 -46(7)
C12 Re1 C10 O10 -140(7)
C9 Re1 C10 O10 45(7)
C1 Re1 C10 O10 136(7)
P1 Re1 C10 O10 93(7)
C10 Re1 C11 O11 104(20)
C12 Re1 C11 O11 -163(20)
C9 Re1 C11 O11 13(20)
C1 Re1 C11 O11 -96(20)
P1 Re1 C11 O11 -73(20)
C10 Re1 C12 O12 -116(5)
C11 Re1 C12 O12 153(5)
C9 Re1 C12 O12 14(6)
C1 Re1 C12 O12 -21(5)
P1 Re1 C12 O12 62(5)
C18 Re2 C16 O16 -15(12)
C17 Re2 C16 O16 -107(12)
P3 Re2 C16 O16 76(12)
P2 Re2 C16 O16 -130(11)
S Re2 C16 O16 159(12)
C18 Re2 C17 O17 -65(7)
C16 Re2 C17 O17 29(7)
P3 Re2 C17 O17 65(8)
P2 Re2 C17 O17 -152(7)
S Re2 C17 O17 123(7)
C16 Re2 C18 O18 158(6)
C17 Re2 C18 O18 -112(6)
P3 Re2 C18 O18 72(6)
P2 Re2 C18 O18 -23(6)
S Re2 C18 O18 15(7)
